data_7015702
loop_
_publ_author_name
'Reid, Derek J.'
'Cull, John E. W.'
'Chisholm, Kimberley D. S.'
'Langlois, Alexandre'
'Lin, Po-Heng'
'Long, J\'er\^ome'
'Lebel, Olivier'
'Korobkov, Ilia'
'Wang, Ruiyao'
'Wuest, James D.'
'Murugesu, Muralee'
'Scott, Jennifer'

_publ_section_title
;
 Synthesis, structure and magnetism of homodinuclear complexes of Co,
 Ni and Cu supported by a novel bitriazine scaffold.
;
_journal_issue 18
_journal_name_full 'Dalton transactions (Cambridge, England : 2003)'
_journal_page_first 5009
_journal_page_last 5017
_journal_paper_doi 10.1039/c1dt00018g
_journal_volume 40
_journal_year 2011
_chemical_formula_sum 'C26 H37 Cu2 N17 O16'
_chemical_formula_weight 970.81
_chemical_name_systematic
;
?
;
_space_group_IT_number 15
_symmetry_cell_setting monoclinic
_symmetry_space_group_name_Hall '-C 2yc'
_symmetry_space_group_name_H-M 'C 1 2/c 1'
_atom_sites_solution_hydrogens geom
_atom_sites_solution_primary direct
_atom_sites_solution_secondary difmap
_audit_creation_method SHELXL-97
_cell_angle_alpha 90.00
_cell_angle_beta 127.5490(10)
_cell_angle_gamma 90.00
_cell_formula_units_Z 4
_cell_length_a 25.2640(4)
_cell_length_b 10.8761(2)
_cell_length_c 19.8923(6)
_cell_measurement_reflns_used 9856
_cell_measurement_temperature 296(2)
_cell_measurement_theta_max 28.67
_cell_measurement_theta_min 2.58
_cell_volume 4333.53(18)
_computing_cell_refinement 'APEX II, Bruker (2009)'
_computing_data_collection 'APEX II, Bruker (2009)'
_computing_data_reduction 'XPREP, Bruker (2009)'
_computing_molecular_graphics 'SHELXTL, Bruker (2004)'
_computing_publication_material 'SHELXTL, Bruker (2004)'
_computing_structure_refinement 'SHELXL-97 (Sheldrick, 2008)'
_computing_structure_solution 'SHELXS-97 (Sheldrick, 2008)'
_diffrn_ambient_temperature 296(2)
_diffrn_measured_fraction_theta_full 0.977
_diffrn_measured_fraction_theta_max 0.977
_diffrn_measurement_device_type 'Bruker APEX-II CCD'
_diffrn_measurement_method '\f and \w scans'
_diffrn_radiation_monochromator graphite
_diffrn_radiation_source 'fine-focus sealed tube'
_diffrn_radiation_type MoK\a
_diffrn_radiation_wavelength 0.71073
_diffrn_reflns_av_R_equivalents 0.0226
_diffrn_reflns_av_sigmaI/netI 0.0159
_diffrn_reflns_limit_h_max 33
_diffrn_reflns_limit_h_min -32
_diffrn_reflns_limit_k_max 14
_diffrn_reflns_limit_k_min -14
_diffrn_reflns_limit_l_max 26
_diffrn_reflns_limit_l_min -26
_diffrn_reflns_number 38347
_diffrn_reflns_theta_full 28.72
_diffrn_reflns_theta_max 28.72
_diffrn_reflns_theta_min 2.10
_exptl_absorpt_coefficient_mu 1.065
_exptl_absorpt_correction_T_max 0.8919
_exptl_absorpt_correction_T_min 0.8397
_exptl_absorpt_correction_type multi-scan
_exptl_absorpt_process_details 'SADABS, Bruker (2003)'
_exptl_crystal_colour green
_exptl_crystal_density_diffrn 1.488
_exptl_crystal_density_method 'not measured'
_exptl_crystal_description block
_exptl_crystal_F_000 1992
_exptl_crystal_size_max 0.17
_exptl_crystal_size_mid 0.15
_exptl_crystal_size_min 0.11
_refine_diff_density_max 0.742
_refine_diff_density_min -0.476
_refine_diff_density_rms 0.094
_refine_ls_extinction_method none
_refine_ls_goodness_of_fit_ref 1.024
_refine_ls_hydrogen_treatment constr
_refine_ls_matrix_type full
_refine_ls_number_parameters 298
_refine_ls_number_reflns 5494
_refine_ls_number_restraints 15
_refine_ls_restrained_S_all 1.024
_refine_ls_R_factor_all 0.0591
_refine_ls_R_factor_gt 0.0456
_refine_ls_shift/su_max 0.001
_refine_ls_shift/su_mean 0.000
_refine_ls_structure_factor_coef Fsqd
_refine_ls_weighting_details 'calc w=1/[\s^2^(Fo^2^)+(0.0972P)^2^+4.3864P] where P=(Fo^2^+2Fc^2^)/3'
_refine_ls_weighting_scheme calc
_refine_ls_wR_factor_gt 0.1309
_refine_ls_wR_factor_ref 0.1480
_reflns_number_gt 4408
_reflns_number_total 5494
_reflns_threshold_expression >2sigma(I)
_cod_data_source_file c1dt00018g.txt
_cod_data_source_block js007a_complex_5
_cod_depositor_comments
;
The following automatic conversions were performed:
'_symmetry_cell_setting' value 'Monoclinic' changed to 'monoclinic'
according to '/home/saulius/struct/CIF-dictionaries/cif_core.dic'
dictionary named 'cif_core.dic' version 2.4.1 from 2010-06-29.

Automatic conversion script
Id: cif_fix_enum 1555 2011-01-17 13:19:09Z saulius 
;
_cod_original_cell_volume 4333.53(17)
_cod_original_sg_symbol_H-M C2/c
_cod_database_code 7015702

loop_
_symmetry_equiv_pos_as_xyz
'x, y, z'
'-x, y, -z+1/2'
'x+1/2, y+1/2, z'
'-x+1/2, y+1/2, -z+1/2'
'-x, -y, -z'
'x, -y, z-1/2'
'-x+1/2, -y+1/2, -z'
'x+1/2, -y+1/2, z-1/2'

loop_
_atom_site_label
_atom_site_type_symbol
_atom_site_fract_x
_atom_site_fract_y
_atom_site_fract_z
_atom_site_U_iso_or_equiv
_atom_site_adp_type
_atom_site_occupancy
_atom_site_symmetry_multiplicity
_atom_site_calc_flag
_atom_site_refinement_flags
_atom_site_disorder_assembly
_atom_site_disorder_group
Cu1 Cu 0.134779(13) 0.65538(2) 0.313881(17) 0.03204(12) Uani 1 1 d . . .
N1 N 0.03301(10) 0.66744(16) 0.19289(11) 0.0303(4) Uani 1 1 d . . .
N2 N -0.07870(10) 0.66670(16) 0.14579(12) 0.0306(4) Uani 1 1 d . . .
N3 N -0.05670(10) 0.67364(19) 0.04474(12) 0.0357(4) Uani 1 1 d . . .
N4 N -0.16330(11) 0.6783(2) 0.00131(13) 0.0475(5) Uani 1 1 d . . .
H4A H -0.1770 0.6830 -0.0502 0.057 Uiso 1 1 calc R . .
H4B H -0.1917 0.6776 0.0118 0.057 Uiso 1 1 calc R . .
N5 N 0.05379(10) 0.6714(2) 0.09599(12) 0.0379(4) Uani 1 1 d . . .
H5B H 0.0943 0.6775 0.1413 0.045 Uiso 1 1 calc R . .
N6 N 0.20951(14) 0.4657(2) 0.40865(17) 0.0557(6) Uani 1 1 d . . .
N7 N 0.14882(14) 1.0334(2) 0.31587(19) 0.0668(8) Uani 1 1 d . . .
N8 N 0.28373(12) 0.8528(2) 0.28210(15) 0.0458(5) Uani 1 1 d . . .
O1 O 0.23603(17) 0.5680(3) 0.4394(2) 0.0870(8) Uani 1 1 d . . .
O2 O 0.15083(13) 0.4692(3) 0.34112(18) 0.0691(6) Uani 1 1 d . . .
O3 O 0.2363(2) 0.3690(3) 0.4400(2) 0.1022(11) Uani 1 1 d . . .
O4 O 0.16641(11) 0.83093(15) 0.33876(14) 0.0482(5) Uani 1 1 d . . .
O5 O 0.17833(9) 0.63787(16) 0.25909(11) 0.0385(4) Uani 1 1 d . . .
H5D H 0.1838 0.5519 0.2552 0.058 Uiso 1 1 d R A .
H5C H 0.2187 0.6845 0.2748 0.058 Uiso 1 1 d R . .
O6 O 0.32663(13) 0.9328(2) 0.31567(18) 0.0796(8) Uani 1 1 d . . .
O7 O 0.2372(2) 0.8578(3) 0.20754(18) 0.1099(14) Uani 1 1 d . . .
O8 O 0.28869(10) 0.7651(2) 0.32667(12) 0.0539(5) Uani 1 1 d . . .
C1 C -0.01258(11) 0.66610(17) 0.20484(12) 0.0278(4) Uani 1 1 d . . .
C2 C -0.09907(12) 0.6723(2) 0.06393(14) 0.0339(4) Uani 1 1 d . . .
C3 C 0.00752(12) 0.67047(19) 0.10836(14) 0.0319(4) Uani 1 1 d . . .
C4 C 0.04655(13) 0.6640(2) 0.01950(15) 0.0348(5) Uani 1 1 d . . .
C5 C 0.10551(15) 0.6777(3) 0.02897(18) 0.0477(6) Uani 1 1 d . . .
H5A H 0.1453 0.6929 0.0823 0.057 Uiso 1 1 calc R . .
C6 C 0.10508(18) 0.6688(3) -0.0410(2) 0.0588(8) Uani 1 1 d . . .
H6A H 0.1445 0.6781 -0.0347 0.071 Uiso 1 1 calc R . .
C7 C 0.04579(18) 0.6460(3) -0.11999(19) 0.0521(7) Uani 1 1 d . . .
H7A H 0.0452 0.6392 -0.1670 0.062 Uiso 1 1 calc R . .
C8 C -0.01239(15) 0.6332(2) -0.12920(16) 0.0448(6) Uani 1 1 d . . .
H8A H -0.0521 0.6184 -0.1828 0.054 Uiso 1 1 calc R . .
C9 C -0.01296(13) 0.6419(2) -0.05991(15) 0.0401(5) Uani 1 1 d . . .
H9A H -0.0526 0.6331 -0.0668 0.048 Uiso 1 1 calc R . .
C10 C 0.13106(16) 0.9222(3) 0.3130(3) 0.0796(13) Uani 1 1 d . A .
H10A H 0.0863 0.9095 0.2885 0.095 Uiso 1 1 calc R . .
C11 C 0.2184(2) 1.0638(4) 0.3531(4) 0.0966(15) Uani 1 1 d . A .
H11A H 0.2392 0.9944 0.3478 0.145 Uiso 1 1 calc R . .
H11B H 0.2422 1.0838 0.4119 0.145 Uiso 1 1 calc R . .
H11C H 0.2193 1.1329 0.3237 0.145 Uiso 1 1 calc R . .
C12 C 0.1067(8) 1.1343(11) 0.3155(12) 0.114(5) Uani 0.50 1 d P A 1
H12A H 0.1109 1.1298 0.3668 0.172 Uiso 0.50 1 calc PR A 1
H12B H 0.0607 1.1233 0.2676 0.172 Uiso 0.50 1 calc PR A 1
H12C H 0.1218 1.2131 0.3119 0.172 Uiso 0.50 1 calc PR A 1
C12' C 0.1055(6) 1.1402(10) 0.2635(10) 0.115(6) Uani 0.50 1 d P A 2
H12D H 0.1015 1.1440 0.2123 0.172 Uiso 0.50 1 calc PR A 2
H12E H 0.1253 1.2149 0.2950 0.172 Uiso 0.50 1 calc PR A 2
H12F H 0.0621 1.1300 0.2495 0.172 Uiso 0.50 1 calc PR A 2
N9 N 0.4675(5) 0.5422(6) 0.6224(7) 0.118(3) Uani 0.50 1 d PU . .
C13 C 0.4334(4) 0.5256(6) 0.5432(7) 0.108(4) Uani 0.50 1 d PU . .
C14 C 0.3831(6) 0.5152(9) 0.4535(7) 0.118(4) Uani 0.50 1 d PU . .
H14A H 0.4024 0.4816 0.4283 0.177 Uiso 0.50 1 calc PR . .
H14B H 0.3649 0.5950 0.4300 0.177 Uiso 0.50 1 calc PR . .
H14C H 0.3481 0.4619 0.4420 0.177 Uiso 0.50 1 calc PR . .

loop_
_atom_site_aniso_label
_atom_site_aniso_U_11
_atom_site_aniso_U_22
_atom_site_aniso_U_33
_atom_site_aniso_U_23
_atom_site_aniso_U_13
_atom_site_aniso_U_12
Cu1 0.03397(18) 0.03138(17) 0.03631(18) 0.00034(9) 0.02427(14) 0.00076(9)
N1 0.0301(9) 0.0370(9) 0.0261(8) -0.0006(6) 0.0182(7) -0.0002(7)
N2 0.0290(9) 0.0374(9) 0.0271(8) 0.0012(6) 0.0181(7) 0.0015(7)
N3 0.0349(10) 0.0460(10) 0.0291(9) 0.0019(7) 0.0210(8) 0.0018(8)
N4 0.0314(10) 0.0788(15) 0.0291(9) 0.0042(9) 0.0166(9) 0.0062(10)
N5 0.0318(10) 0.0557(12) 0.0278(9) -0.0009(8) 0.0190(8) -0.0008(8)
N6 0.0651(16) 0.0518(13) 0.0655(15) 0.0217(12) 0.0476(14) 0.0212(12)
N7 0.0574(15) 0.0344(12) 0.0805(19) -0.0002(11) 0.0275(14) 0.0029(11)
N8 0.0444(12) 0.0506(12) 0.0443(12) 0.0061(9) 0.0280(11) 0.0012(9)
O1 0.124(2) 0.0687(16) 0.109(2) -0.0193(15) 0.092(2) -0.0155(16)
O2 0.0631(14) 0.0778(16) 0.0801(15) 0.0082(13) 0.0507(13) -0.0010(12)
O3 0.127(3) 0.0785(18) 0.124(3) 0.0531(19) 0.089(2) 0.0551(19)
O4 0.0521(11) 0.0324(8) 0.0647(12) -0.0051(7) 0.0379(10) -0.0024(7)
O5 0.0379(9) 0.0411(8) 0.0449(9) -0.0032(7) 0.0296(8) -0.0018(7)
O6 0.0618(14) 0.0704(15) 0.0793(16) 0.0188(12) 0.0289(13) -0.0167(12)
O7 0.101(2) 0.124(3) 0.0448(14) 0.0200(14) 0.0136(15) -0.0294(19)
O8 0.0500(11) 0.0575(11) 0.0460(10) 0.0087(8) 0.0250(9) -0.0089(9)
C1 0.0311(10) 0.0285(9) 0.0252(9) 0.0006(7) 0.0179(8) 0.0007(7)
C2 0.0333(11) 0.0387(11) 0.0292(10) 0.0002(8) 0.0188(9) 0.0013(8)
C3 0.0359(11) 0.0353(10) 0.0292(10) 0.0001(8) 0.0222(9) 0.0004(8)
C4 0.0389(12) 0.0409(11) 0.0312(10) 0.0010(8) 0.0248(10) 0.0012(8)
C5 0.0395(13) 0.0701(17) 0.0377(12) -0.0031(11) 0.0257(11) -0.0017(12)
C6 0.0553(18) 0.088(2) 0.0522(16) -0.0005(14) 0.0425(15) 0.0004(15)
C7 0.0683(19) 0.0618(17) 0.0424(14) 0.0016(11) 0.0422(15) 0.0036(13)
C8 0.0522(15) 0.0500(13) 0.0322(11) -0.0006(10) 0.0257(11) 0.0028(11)
C9 0.0399(12) 0.0493(13) 0.0345(11) -0.0027(9) 0.0244(10) -0.0030(10)
C10 0.0465(17) 0.0424(16) 0.128(4) -0.0055(17) 0.042(2) -0.0007(12)
C11 0.083(3) 0.057(2) 0.151(4) 0.002(2) 0.072(3) -0.0060(19)
C12 0.105(9) 0.044(4) 0.175(16) 0.020(7) 0.076(11) 0.029(5)
C12' 0.065(6) 0.045(4) 0.146(12) 0.022(6) 0.019(7) 0.014(4)
N9 0.111(6) 0.041(3) 0.146(6) 0.016(4) 0.050(6) 0.015(4)
C13 0.047(4) 0.027(3) 0.135(6) 0.010(4) -0.004(4) -0.004(2)
C14 0.106(7) 0.062(5) 0.114(6) -0.002(5) 0.029(6) 0.006(5)

loop_
_atom_type_symbol
_atom_type_description
_atom_type_scat_dispersion_real
_atom_type_scat_dispersion_imag
_atom_type_scat_source
C C 0.0033 0.0016 'International Tables Vol C Tables 4.2.6.8 and 6.1.1.4'
H H 0.0000 0.0000 'International Tables Vol C Tables 4.2.6.8 and 6.1.1.4'
N N 0.0061 0.0033 'International Tables Vol C Tables 4.2.6.8 and 6.1.1.4'
O O 0.0106 0.0060 'International Tables Vol C Tables 4.2.6.8 and 6.1.1.4'
Cu Cu 0.3201 1.2651 'International Tables Vol C Tables 4.2.6.8 and 6.1.1.4'

loop_
_geom_angle_atom_site_label_1
_geom_angle_atom_site_label_2
_geom_angle_atom_site_label_3
_geom_angle
_geom_angle_site_symmetry_1
_geom_angle_site_symmetry_3
_geom_angle_publ_flag
O5 Cu1 O4 87.47(8) . . ?
O5 Cu1 N2 172.12(7) . 2 ?
O4 Cu1 N2 96.57(8) . 2 ?
O5 Cu1 O2 87.94(8) . . ?
O4 Cu1 O2 151.45(11) . . ?
N2 Cu1 O2 91.64(8) 2 . ?
O5 Cu1 N1 94.27(7) . . ?
O4 Cu1 N1 103.64(8) . . ?
N2 Cu1 N1 78.22(7) 2 . ?
O2 Cu1 N1 104.80(9) . . ?
O5 Cu1 O1 86.43(8) . . ?
O4 Cu1 O1 96.14(9) . . ?
N2 Cu1 O1 99.81(8) 2 . ?
O2 Cu1 O1 55.43(10) . . ?
N1 Cu1 O1 160.22(8) . . ?
C1 N1 C3 114.22(19) . . ?
C1 N1 Cu1 111.71(13) . . ?
C3 N1 Cu1 134.00(15) . . ?
C1 N2 C2 113.98(19) . . ?
C1 N2 Cu1 117.17(14) . 2 ?
C2 N2 Cu1 128.83(16) . 2 ?
C3 N3 C2 117.20(19) . . ?
C2 N4 H4A 120.0 . . ?
C2 N4 H4B 120.0 . . ?
H4A N4 H4B 120.0 . . ?
C3 N5 C4 130.0(2) . . ?
C3 N5 H5B 115.0 . . ?
C4 N5 H5B 115.0 . . ?
O3 N6 O2 120.5(3) . . ?
O3 N6 O1 124.2(4) . . ?
O2 N6 O1 115.4(3) . . ?
C10 N7 C11 121.0(3) . . ?
C10 N7 C12' 127.9(6) . . ?
C11 N7 C12' 108.5(6) . . ?
C10 N7 C12 117.0(6) . . ?
C11 N7 C12 117.2(7) . . ?
C12' N7 C12 39.4(8) . . ?
O7 N8 O6 120.9(3) . . ?
O7 N8 O8 120.3(3) . . ?
O6 N8 O8 118.8(2) . . ?
N6 O1 Cu1 86.0(2) . . ?
N6 O2 Cu1 103.0(2) . . ?
C10 O4 Cu1 126.1(2) . . ?
Cu1 O5 H5D 107.3 . . ?
Cu1 O5 H5C 125.6 . . ?
H5D O5 H5C 110.4 . . ?
N1 C1 N2 127.43(19) . . ?
N1 C1 C1 116.1(2) . 2 ?
N2 C1 C1 116.4(2) . 2 ?
N4 C2 N3 118.0(2) . . ?
N4 C2 N2 118.6(2) . . ?
N3 C2 N2 123.4(2) . . ?
N3 C3 N5 121.9(2) . . ?
N3 C3 N1 123.8(2) . . ?
N5 C3 N1 114.4(2) . . ?
C5 C4 C9 120.1(2) . . ?
C5 C4 N5 114.9(2) . . ?
C9 C4 N5 125.0(2) . . ?
C4 C5 C6 120.2(3) . . ?
C4 C5 H5A 119.9 . . ?
C6 C5 H5A 119.9 . . ?
C7 C6 C5 119.6(3) . . ?
C7 C6 H6A 120.2 . . ?
C5 C6 H6A 120.2 . . ?
C6 C7 C8 120.1(3) . . ?
C6 C7 H7A 120.0 . . ?
C8 C7 H7A 120.0 . . ?
C7 C8 C9 121.2(3) . . ?
C7 C8 H8A 119.4 . . ?
C9 C8 H8A 119.4 . . ?
C8 C9 C4 118.9(2) . . ?
C8 C9 H9A 120.6 . . ?
C4 C9 H9A 120.6 . . ?
O4 C10 N7 127.1(3) . . ?
O4 C10 H10A 116.4 . . ?
N7 C10 H10A 116.4 . . ?
N7 C11 H11A 109.5 . . ?
N7 C11 H11B 109.5 . . ?
H11A C11 H11B 109.5 . . ?
N7 C11 H11C 109.5 . . ?
H11A C11 H11C 109.5 . . ?
H11B C11 H11C 109.5 . . ?
N7 C12 H12A 109.5 . . ?
N7 C12 H12B 109.5 . . ?
H12A C12 H12B 109.5 . . ?
N7 C12 H12C 109.5 . . ?
H12A C12 H12C 109.5 . . ?
H12B C12 H12C 109.5 . . ?
N7 C12' H12D 109.5 . . ?
N7 C12' H12E 109.5 . . ?
H12D C12' H12E 109.5 . . ?
N7 C12' H12F 109.5 . . ?
H12D C12' H12F 109.5 . . ?
H12E C12' H12F 109.5 . . ?
N9 C13 C14 167.6(12) . . ?
C13 C14 H14A 109.5 . . ?
C13 C14 H14B 109.5 . . ?
H14A C14 H14B 109.5 . . ?
C13 C14 H14C 109.5 . . ?
H14A C14 H14C 109.5 . . ?
H14B C14 H14C 109.5 . . ?

loop_
_geom_bond_atom_site_label_1
_geom_bond_atom_site_label_2
_geom_bond_distance
_geom_bond_site_symmetry_2
_geom_bond_publ_flag
Cu1 O5 1.9739(17) . ?
Cu1 O4 2.0117(18) . ?
Cu1 N2 2.0129(19) 2 ?
Cu1 O2 2.071(3) . ?
Cu1 N1 2.2086(19) . ?
Cu1 O1 2.429(4) . ?
N1 C1 1.310(3) . ?
N1 C3 1.387(3) . ?
N2 C1 1.334(3) . ?
N2 C2 1.378(3) . ?
N2 Cu1 2.0131(19) 2 ?
N3 C3 1.316(3) . ?
N3 C2 1.338(3) . ?
N4 C2 1.314(3) . ?
N4 H4A 0.8600 . ?
N4 H4B 0.8600 . ?
N5 C3 1.334(3) . ?
N5 C4 1.420(3) . ?
N5 H5B 0.8600 . ?
N6 O3 1.199(3) . ?
N6 O2 1.256(4) . ?
N6 O1 1.249(4) . ?
N7 C10 1.279(4) . ?
N7 C11 1.471(5) . ?
N7 C12' 1.497(10) . ?
N7 C12 1.527(13) . ?
N8 O7 1.208(4) . ?
N8 O6 1.223(3) . ?
N8 O8 1.256(3) . ?
O4 C10 1.220(4) . ?
O5 H5D 0.9550 . ?
O5 H5C 1.0040 . ?
C1 C1 1.497(4) 2 ?
C4 C5 1.391(4) . ?
C4 C9 1.385(4) . ?
C5 C6 1.389(4) . ?
C5 H5A 0.9300 . ?
C6 C7 1.380(5) . ?
C6 H6A 0.9300 . ?
C7 C8 1.373(4) . ?
C7 H7A 0.9300 . ?
C8 C9 1.390(3) . ?
C8 H8A 0.9300 . ?
C9 H9A 0.9300 . ?
C10 H10A 0.9300 . ?
C11 H11A 0.9600 . ?
C11 H11B 0.9600 . ?
C11 H11C 0.9600 . ?
C12 H12A 0.9600 . ?
C12 H12B 0.9600 . ?
C12 H12C 0.9600 . ?
C12' H12D 0.9600 . ?
C12' H12E 0.9600 . ?
C12' H12F 0.9600 . ?
N9 C13 1.266(14) . ?
C13 C14 1.431(14) . ?
C14 H14A 0.9600 . ?
C14 H14B 0.9600 . ?
C14 H14C 0.9600 . ?

loop_
_geom_torsion_atom_site_label_1
_geom_torsion_atom_site_label_2
_geom_torsion_atom_site_label_3
_geom_torsion_atom_site_label_4
_geom_torsion
_geom_torsion_site_symmetry_1
_geom_torsion_site_symmetry_2
_geom_torsion_site_symmetry_3
_geom_torsion_site_symmetry_4
_geom_torsion_publ_flag
O5 Cu1 N1 C1 172.65(14) . . . . ?
O4 Cu1 N1 C1 -98.92(14) . . . . ?
N2 Cu1 N1 C1 -4.92(14) 2 . . . ?
O2 Cu1 N1 C1 83.66(15) . . . . ?
O1 Cu1 N1 C1 81.3(3) . . . . ?
O5 Cu1 N1 C3 -3.91(19) . . . . ?
O4 Cu1 N1 C3 84.5(2) . . . . ?
N2 Cu1 N1 C3 178.5(2) 2 . . . ?
O2 Cu1 N1 C3 -92.9(2) . . . . ?
O1 Cu1 N1 C3 -95.2(3) . . . . ?
O3 N6 O1 Cu1 176.7(3) . . . . ?
O2 N6 O1 Cu1 -4.1(2) . . . . ?
O5 Cu1 O1 N6 -87.26(17) . . . . ?
O4 Cu1 O1 N6 -174.32(17) . . . . ?
N2 Cu1 O1 N6 87.89(17) 2 . . . ?
O2 Cu1 O1 N6 2.70(16) . . . . ?
N1 Cu1 O1 N6 5.4(3) . . . . ?
O3 N6 O2 Cu1 -175.9(3) . . . . ?
O1 N6 O2 Cu1 4.9(3) . . . . ?
O5 Cu1 O2 N6 84.33(18) . . . . ?
O4 Cu1 O2 N6 3.4(3) . . . . ?
N2 Cu1 O2 N6 -103.54(18) 2 . . . ?
N1 Cu1 O2 N6 178.21(16) . . . . ?
O1 Cu1 O2 N6 -2.75(16) . . . . ?
O5 Cu1 O4 C10 118.4(3) . . . . ?
N2 Cu1 O4 C10 -54.8(3) 2 . . . ?
O2 Cu1 O4 C10 -160.6(3) . . . . ?
N1 Cu1 O4 C10 24.6(3) . . . . ?
O1 Cu1 O4 C10 -155.4(3) . . . . ?
C3 N1 C1 N2 0.4(3) . . . . ?
Cu1 N1 C1 N2 -176.92(16) . . . . ?
C3 N1 C1 C1 -178.48(12) . . . 2 ?
Cu1 N1 C1 C1 4.23(13) . . . 2 ?
C2 N2 C1 N1 -1.6(3) . . . . ?
Cu1 N2 C1 N1 176.93(16) 2 . . . ?
C2 N2 C1 C1 177.24(13) . . . 2 ?
Cu1 N2 C1 C1 -4.22(15) 2 . . 2 ?
C3 N3 C2 N4 178.4(2) . . . . ?
C3 N3 C2 N2 -0.6(3) . . . . ?
C1 N2 C2 N4 -177.3(2) . . . . ?
Cu1 N2 C2 N4 4.4(3) 2 . . . ?
C1 N2 C2 N3 1.7(3) . . . . ?
Cu1 N2 C2 N3 -176.64(16) 2 . . . ?
C2 N3 C3 N5 180.0(2) . . . . ?
C2 N3 C3 N1 -0.9(3) . . . . ?
C4 N5 C3 N3 -6.7(4) . . . . ?
C4 N5 C3 N1 174.1(2) . . . . ?
C1 N1 C3 N3 1.0(3) . . . . ?
Cu1 N1 C3 N3 177.48(16) . . . . ?
C1 N1 C3 N5 -179.79(18) . . . . ?
Cu1 N1 C3 N5 -3.3(3) . . . . ?
C3 N5 C4 C5 175.0(2) . . . . ?
C3 N5 C4 C9 -6.6(4) . . . . ?
C9 C4 C5 C6 -0.3(4) . . . . ?
N5 C4 C5 C6 178.2(3) . . . . ?
C4 C5 C6 C7 -0.1(5) . . . . ?
C5 C6 C7 C8 0.5(5) . . . . ?
C6 C7 C8 C9 -0.5(4) . . . . ?
C7 C8 C9 C4 0.0(4) . . . . ?
C5 C4 C9 C8 0.3(4) . . . . ?
N5 C4 C9 C8 -178.0(2) . . . . ?
Cu1 O4 C10 N7 -167.4(3) . . . . ?
C11 N7 C10 O4 0.1(8) . . . . ?
C12' N7 C10 O4 159.7(11) . . . . ?
C12 N7 C10 O4 -154.8(9) . . . . ?
